data_7238732
loop_
_publ_author_name
'Safin, Damir A.'
'Robeyns, Koen'
'Garcia, Yann'

_publ_section_title
;
 Solid-state thermo- and photochromism in
 N,N&#x2032;-bis(5-X-salicylidene)diamines (X = H, Br)
;
_journal_issue 30
_journal_name_full 'RSC Advances'
_journal_page_first 11379
_journal_paper_doi 10.1039/c2ra21631k
_journal_volume 2
_journal_year 2012
_chemical_formula_moiety 'C14 H10 Br2 N2 O2'
_chemical_formula_sum 'C14 H10 Br2 N2 O2'
_chemical_formula_weight 398.06
_space_group_IT_number 2
_space_group_name_Hall '-P 1'
_space_group_name_H-M_alt 'P -1'
_symmetry_cell_setting triclinic
_symmetry_space_group_name_Hall '-P 1'
_symmetry_space_group_name_H-M 'P -1'
_atom_sites_solution_hydrogens geom
_atom_sites_solution_primary direct
_atom_sites_solution_secondary difmap
_audit_creation_method SHELXL-97
_cell_angle_alpha 78.621(17)
_cell_angle_beta 79.482(16)
_cell_angle_gamma 73.05(2)
_cell_formula_units_Z 1
_cell_length_a 6.4795(16)
_cell_length_b 7.343(2)
_cell_length_c 7.8656(12)
_cell_measurement_reflns_used 2088
_cell_measurement_temperature 297(2)
_cell_measurement_theta_max 25.4054
_cell_measurement_theta_min 2.9286
_cell_volume 347.81(14)
_computing_cell_refinement
;
CrysAlisPro, Oxford Diffraction Ltd.,
Version 1.171.34.40 (release 27-08-2010 CrysAlis171 .NET)
(compiled Aug 27 2010,11:50:40)
;
_computing_data_collection MAR
_computing_data_reduction
;
CrysAlisPro, Oxford Diffraction Ltd.,
Version 1.171.34.40 (release 27-08-2010 CrysAlis171 .NET)
(compiled Aug 27 2010,11:50:40)
;
_computing_structure_refinement 'SHELXL-97 (Sheldrick, 1997)'
_computing_structure_solution 'SHELXS-97 (Sheldrick, 1990)'
_diffrn_ambient_temperature 297(2)
_diffrn_measured_fraction_theta_full 0.930
_diffrn_measured_fraction_theta_max 0.930
_diffrn_measurement_device_type 'MAR345 image plate'
_diffrn_measurement_method '100 images, \D\F 3.0\%'
_diffrn_radiation_monochromator 'Zr filter'
_diffrn_radiation_source 'RU200 rotating anode'
_diffrn_radiation_type MoK\a
_diffrn_radiation_wavelength 0.71073
_diffrn_reflns_av_R_equivalents 0.0543
_diffrn_reflns_av_sigmaI/netI 0.0514
_diffrn_reflns_limit_h_max 7
_diffrn_reflns_limit_h_min -7
_diffrn_reflns_limit_k_max 8
_diffrn_reflns_limit_k_min -8
_diffrn_reflns_limit_l_max 9
_diffrn_reflns_limit_l_min -9
_diffrn_reflns_number 3579
_diffrn_reflns_theta_full 25.46
_diffrn_reflns_theta_max 25.46
_diffrn_reflns_theta_min 2.93
_exptl_absorpt_coefficient_mu 5.828
_exptl_absorpt_correction_T_max 1.00000
_exptl_absorpt_correction_T_min 0.64923
_exptl_absorpt_correction_type multi-scan
_exptl_absorpt_process_details
;
CrysAlisPro, Oxford Diffraction Ltd.,
Version 1.171.34.40 (release 27-08-2010 CrysAlis171 .NET)
(compiled Aug 27 2010,11:50:40)
Empirical absorption correction using spherical harmonics,
implemented in SCALE3 ABSPACK scaling algorithm.
;
_exptl_crystal_colour translucent
_exptl_crystal_density_diffrn 1.900
_exptl_crystal_density_method 'not measured'
_exptl_crystal_description plate
_exptl_crystal_F_000 194
_exptl_crystal_size_max 0.31
_exptl_crystal_size_mid 0.20
_exptl_crystal_size_min 0.09
_refine_diff_density_max 0.895
_refine_diff_density_min -0.784
_refine_diff_density_rms 0.134
_refine_ls_extinction_method none
_refine_ls_goodness_of_fit_ref 1.070
_refine_ls_hydrogen_treatment constr
_refine_ls_matrix_type full
_refine_ls_number_parameters 92
_refine_ls_number_reflns 1202
_refine_ls_number_restraints 0
_refine_ls_restrained_S_all 1.070
_refine_ls_R_factor_all 0.0739
_refine_ls_R_factor_gt 0.0621
_refine_ls_shift/su_max 0.000
_refine_ls_shift/su_mean 0.000
_refine_ls_structure_factor_coef Fsqd
_refine_ls_weighting_details 'calc w=1/[\s^2^(Fo^2^)+(0.1143P)^2^+0.1062P] where P=(Fo^2^+2Fc^2^)/3'
_refine_ls_weighting_scheme calc
_refine_ls_wR_factor_gt 0.1599
_refine_ls_wR_factor_ref 0.1714
_reflns_number_gt 971
_reflns_number_total 1202
_reflns_threshold_expression >2sigma(I)
_cod_data_source_file c2ra21631k.txt
_cod_data_source_block safin31
_cod_original_cell_volume 347.83(14)
_cod_database_code 7238732

loop_
_symmetry_equiv_pos_as_xyz
'x, y, z'
'-x, -y, -z'

loop_
_atom_site_label
_atom_site_type_symbol
_atom_site_fract_x
_atom_site_fract_y
_atom_site_fract_z
_atom_site_U_iso_or_equiv
_atom_site_adp_type
_atom_site_occupancy
_atom_site_symmetry_multiplicity
_atom_site_calc_flag
_atom_site_refinement_flags
Br1 Br 0.33958(7) 0.82886(7) 0.13073(5) 0.07355(17) Uani 1 1 d .
C2 C 0.1216(6) 0.7952(5) 0.3228(5) 0.0487(9) Uani 1 1 d .
C3 C 0.1782(6) 0.7113(5) 0.4861(5) 0.0489(9) Uani 1 1 d .
H3 H 0.3239 0.6753 0.5030 0.059 Uiso 1 1 calc R
C4 C 0.0220(6) 0.6796(5) 0.6255(5) 0.0480(9) Uani 1 1 d .
C5 C -0.1987(6) 0.7378(5) 0.5970(5) 0.0493(9) Uani 1 1 d .
C6 C -0.2538(7) 0.8268(5) 0.4327(6) 0.0561(10) Uani 1 1 d .
H6 H -0.3993 0.8673 0.4148 0.067 Uiso 1 1 calc R
C7 C -0.0946(7) 0.8556(5) 0.2956(5) 0.0552(10) Uani 1 1 d .
H7 H -0.1323 0.9153 0.1857 0.066 Uiso 1 1 calc R
O8 O -0.3614(5) 0.7082(5) 0.7236(4) 0.0672(9) Uani 1 1 d .
H8 H -0.3105 0.6489 0.8129 0.101 Uiso 1 1 calc R
C9 C 0.0881(6) 0.5865(5) 0.7957(5) 0.0482(9) Uani 1 1 d .
H9 H 0.2344 0.5549 0.8099 0.058 Uiso 1 1 calc R
N10 N -0.0477(5) 0.5477(4) 0.9243(4) 0.0530(8) Uani 1 1 d .

loop_
_atom_site_aniso_label
_atom_site_aniso_U_11
_atom_site_aniso_U_22
_atom_site_aniso_U_33
_atom_site_aniso_U_23
_atom_site_aniso_U_13
_atom_site_aniso_U_12
Br1 0.0724(3) 0.0987(3) 0.0484(3) 0.0116(2) -0.0057(2) -0.0375(2)
C2 0.060(2) 0.0499(16) 0.0385(17) -0.0022(13) -0.0048(15) -0.0211(14)
C3 0.0532(18) 0.0591(17) 0.0385(17) 0.0012(14) -0.0130(14) -0.0226(15)
C4 0.060(2) 0.0440(14) 0.0436(17) -0.0053(13) -0.0102(15) -0.0190(14)
C5 0.056(2) 0.0463(15) 0.0460(19) -0.0094(14) -0.0036(16) -0.0153(14)
C6 0.057(2) 0.0519(17) 0.061(2) -0.0058(15) -0.0194(17) -0.0108(16)
C7 0.066(2) 0.0519(17) 0.049(2) -0.0041(15) -0.0182(17) -0.0143(16)
O8 0.0520(16) 0.0861(17) 0.0588(17) -0.0088(14) -0.0028(14) -0.0157(14)
C9 0.0493(18) 0.0538(16) 0.0433(17) -0.0059(14) -0.0095(15) -0.0156(14)
N10 0.0594(18) 0.0594(15) 0.0433(15) -0.0090(12) -0.0094(14) -0.0183(14)

loop_
_atom_type_symbol
_atom_type_description
_atom_type_scat_dispersion_real
_atom_type_scat_dispersion_imag
_atom_type_scat_source
C C 0.0033 0.0016 'International Tables Vol C Tables 4.2.6.8 and 6.1.1.4'
H H 0.0000 0.0000 'International Tables Vol C Tables 4.2.6.8 and 6.1.1.4'
N N 0.0061 0.0033 'International Tables Vol C Tables 4.2.6.8 and 6.1.1.4'
O O 0.0106 0.0060 'International Tables Vol C Tables 4.2.6.8 and 6.1.1.4'
Br Br -0.2901 2.4595 'International Tables Vol C Tables 4.2.6.8 and 6.1.1.4'

loop_
_geom_angle_atom_site_label_1
_geom_angle_atom_site_label_2
_geom_angle_atom_site_label_3
_geom_angle
_geom_angle_site_symmetry_3
C3 C2 C7 120.5(4) .
C3 C2 Br1 120.4(3) .
C7 C2 Br1 119.0(3) .
C2 C3 C4 121.0(4) .
C2 C3 H3 119.5 .
C4 C3 H3 119.5 .
C3 C4 C5 118.4(3) .
C3 C4 C9 119.6(4) .
C5 C4 C9 121.9(3) .
O8 C5 C6 117.5(4) .
O8 C5 C4 122.6(3) .
C6 C5 C4 119.8(4) .
C7 C6 C5 120.5(4) .
C7 C6 H6 119.7 .
C5 C6 H6 119.7 .
C6 C7 C2 119.6(4) .
C6 C7 H7 120.2 .
C2 C7 H7 120.2 .
C5 O8 H8 109.5 .
N10 C9 C4 121.7(4) .
N10 C9 H9 119.2 .
C4 C9 H9 119.2 .
C9 N10 N10 113.4(4) 2_567

loop_
_geom_bond_atom_site_label_1
_geom_bond_atom_site_label_2
_geom_bond_distance
_geom_bond_site_symmetry_2
Br1 C2 1.901(4) .
C2 C3 1.376(5) .
C2 C7 1.383(6) .
C3 C4 1.383(5) .
C3 H3 0.9300 .
C4 C5 1.415(6) .
C4 C9 1.457(5) .
C5 O8 1.347(5) .
C5 C6 1.387(5) .
C6 C7 1.379(6) .
C6 H6 0.9300 .
C7 H7 0.9300 .
O8 H8 0.8200 .
C9 N10 1.259(5) .
C9 H9 0.9300 .
N10 N10 1.407(6) 2_567

loop_
_geom_torsion_atom_site_label_1
_geom_torsion_atom_site_label_2
_geom_torsion_atom_site_label_3
_geom_torsion_atom_site_label_4
_geom_torsion
_geom_torsion_site_symmetry_4
C7 C2 C3 C4 2.1(5) .
Br1 C2 C3 C4 -177.6(3) .
C2 C3 C4 C5 -0.8(5) .
C2 C3 C4 C9 178.6(3) .
C3 C4 C5 O8 178.2(3) .
C9 C4 C5 O8 -1.2(5) .
C3 C4 C5 C6 -0.9(5) .
C9 C4 C5 C6 179.7(3) .
O8 C5 C6 C7 -177.9(3) .
C4 C5 C6 C7 1.3(6) .
C5 C6 C7 C2 0.0(6) .
C3 C2 C7 C6 -1.7(6) .
Br1 C2 C7 C6 178.1(3) .
C3 C4 C9 N10 -177.0(3) .
C5 C4 C9 N10 2.3(5) .
C4 C9 N10 N10 178.0(3) 2_567
